data_7702807
loop_
_publ_author_name
'Saimiya, Hiromi'
'Sunatsuki, Yukinari'
'Kojima, Masaaki'
'Kashino, Setsuo'
'Kambe, Takashi'
'Hirotsu, Masakazu'
'Akashi, Haruo'
'Nakajima, Kiyohiko'
'Tokii, Tadashi'

_publ_section_title
;
 Antiferromagnetism induced by successive protonation of terminal phenol
 groups of a bis(\m-phenoxide)-bridged dicopper(II,II) complex
;
_journal_coden_ASTM JCSDAA
_journal_issue 19
_journal_name_full 'Journal of the Chemical Society, Dalton Transactions'
_journal_page_first 3737
_journal_page_last 3742
_journal_paper_doi 10.1039/B201741E
_journal_year 2002
_chemical_formula_moiety 'C36 H44 Cu2 N6 O11 '
_chemical_formula_sum 'C36 H48 Cu2 N6 O11'
_chemical_formula_weight 867.90
_space_group_IT_number 61
_space_group_name_Hall '-P 2ac 2ab'
_space_group_name_H-M_alt 'P b c a'
_symmetry_cell_setting orthorhombic
_symmetry_Int_Tables_number 61
_symmetry_space_group_name_Hall '-P 2ac 2ab'
_symmetry_space_group_name_H-M 'P b c a'
_cell_angle_alpha 90
_cell_angle_beta 90
_cell_angle_gamma 90
_cell_formula_units_Z 8
_cell_length_a 22.438(10)
_cell_length_b 19.620(10)
_cell_length_c 17.301(10)
_cell_measurement_reflns_used 25
_cell_measurement_temperature 298.2
_cell_measurement_theta_max 11.0
_cell_measurement_theta_min 10.6
_cell_volume 7616(7)
_computing_cell_refinement 'MSC/AFC Diffractometer Control'
_computing_data_collection 'MSC/AFC Diffractometer Control'
_computing_data_reduction 'teXsan for Windows version 1.06 (MSC, 1997-1999)'
_computing_publication_material 'teXsan for Windows version 1.06 '
_computing_structure_refinement 'teXsan for Windows version 1.06 '
_computing_structure_solution
;
SIR92 (Altomare, et. al. 1994)
;
_diffrn_ambient_temperature 298.2
_diffrn_measurement_device 'Rigaku AFC5R'
_diffrn_measurement_method 'w-2  q'
_diffrn_orient_matrix_UB_11 -0.04207
_diffrn_orient_matrix_UB_12 0.01508
_diffrn_orient_matrix_UB_13 -0.00843
_diffrn_orient_matrix_UB_21 0.01321
_diffrn_orient_matrix_UB_22 0.04867
_diffrn_orient_matrix_UB_23 0.00094
_diffrn_orient_matrix_UB_31 0.00644
_diffrn_orient_matrix_UB_32 -0.00141
_diffrn_orient_matrix_UB_33 -0.05717
_diffrn_radiation_detector 'scintillation counter'
_diffrn_radiation_monochromator graphite
_diffrn_radiation_source 'Rigaku rotating anode'
_diffrn_radiation_type 'Mo K a'
_diffrn_radiation_wavelength 0.7107
_diffrn_reflns_av_R_equivalents 0.00000
_diffrn_reflns_av_sigmaI/netI 0.105
_diffrn_reflns_limit_h_max 27
_diffrn_reflns_limit_h_min -1
_diffrn_reflns_limit_k_max 23
_diffrn_reflns_limit_k_min -1
_diffrn_reflns_limit_l_max 1
_diffrn_reflns_limit_l_min -21
_diffrn_reflns_number 6983
_diffrn_reflns_reduction_process 'Lp corrections applied'
_diffrn_reflns_theta_max 25.98
_diffrn_reflns_theta_min 1.82
_diffrn_standards_decay_% 0.00
_diffrn_standards_interval_count 97
_diffrn_standards_number 3
_exptl_absorpt_coefficient_mu 1.185
_exptl_absorpt_correction_T_max 0.624
_exptl_absorpt_correction_T_min 0.493
_exptl_absorpt_correction_type 'omega scans'
_exptl_absorpt_process_details 'North,Phillips & Matthews, 1968'
_exptl_crystal_colour 'dark green'
_exptl_crystal_density_diffrn 1.514
_exptl_crystal_density_meas ?
_exptl_crystal_description prismatic
_exptl_crystal_F_000 3616.00
_exptl_crystal_size_max 0.50
_exptl_crystal_size_mid 0.40
_exptl_crystal_size_min 0.40
_refine_diff_density_max 0.69
_refine_diff_density_min -0.72
_refine_ls_extinction_method none
_refine_ls_goodness_of_fit_all 1.469
_refine_ls_goodness_of_fit_ref 1.470
_refine_ls_hydrogen_treatment noref
_refine_ls_matrix_type full
_refine_ls_number_constraints 0
_refine_ls_number_parameters 496
_refine_ls_number_reflns 5305
_refine_ls_number_restraints 0
_refine_ls_R_factor_all 0.1060
_refine_ls_R_factor_gt 0.1060
_refine_ls_shift/su_max 0.0000
_refine_ls_shift/su_mean 0.0001
_refine_ls_structure_factor_coef F
_refine_ls_weighting_details 'w = 1/[ s^2^(Fo) + 0.00181&#x00A6;Fo&#x00A6;^2^]'
_refine_ls_weighting_scheme sigma
_refine_ls_wR_factor_all 0.1080
_refine_ls_wR_factor_ref 0.1080
_reflns_number_gt 5305
_reflns_number_total 6983
_reflns_threshold_expression 'I>0.85 s(I)'
_cod_data_source_file b201741e.txt
_cod_data_source_block compound1
_cod_depositor_comments
;
The following automatic conversions were performed:

data item '_exptl_crystal_density_meas' value 'not measured' was
changed to '?' -- the value is perceived as not measured.

Automatic conversion script
Id: cif_fix_values 6909 2019-04-08 15:41:33Z antanas 
;
_cod_original_cell_volume 7618(6)
_cod_original_sg_symbol_Hall -P2ac2ab
_cod_original_sg_symbol_H-M Pbca
_cod_original_formula_sum 'C36 H48 Cu2 N6 O11 '
_cod_database_code 7702807

loop_
_symmetry_equiv_pos_as_xyz
+x,+y,+z
1/2+x,1/2-y,-z
-x,1/2+y,1/2-z
1/2-x,-y,1/2+z
'-x,-y, -z'
1/2-x,1/2+y,+z
+x,1/2-y,1/2+z
'1/2+x, +y,1/2-z'

loop_
_atom_site_label
_atom_site_fract_x
_atom_site_fract_y
_atom_site_fract_z
_atom_site_U_iso_or_equiv
_atom_site_occupancy
_atom_site_adp_type
_atom_site_calc_flag
Cu(1) 0.11144(4) 0.19818(5) 0.23462(6) 0.0324(3) 1.000 Uani d
Cu(2) 0.21671(4) 0.29488(5) 0.26065(5) 0.0307(3) 1.000 Uani d
O(1) 0.1992(2) 0.2024(3) 0.2274(3) 0.0391(15) 1.000 Uani d
O(2) 0.1074(3) 0.1300(3) 0.3476(3) 0.0440(18) 1.000 Uani d
O(3) 0.1324(2) 0.2803(3) 0.2898(3) 0.0365(15) 1.000 Uani d
O(4) 0.2527(3) 0.2603(3) 0.3784(4) 0.056(2) 1.000 Uani d
O(5) 0.1081(4) 0.1801(4) 0.4931(4) 0.103(3) 1.000 Uani d
O(6) 0.1507(4) 0.0869(5) 0.5162(6) 0.118(4) 1.000 Uani d
O(7) 0.1318(4) 0.1571(6) 0.6063(5) 0.134(4) 1.000 Uani d
O(8) 0.3880(4) 0.0498(6) 0.5464(7) 0.143(5) 1.000 Uani d
O(9) 0.3187(4) 0.0447(5) 0.4710(6) 0.120(4) 1.000 Uani d
O(10) 0.3927(5) 0.1054(5) 0.4425(7) 0.148(5) 1.000 Uani d
O(11) 0.2438(3) 0.1319(4) 0.4108(4) 0.076(3) 1.000 Uani d
N(1) 0.1078(3) 0.1129(3) 0.1705(4) 0.0317(18) 1.000 Uani d
N(2) 0.0238(3) 0.2184(3) 0.2015(4) 0.041(2) 1.000 Uani d
N(3) 0.2190(3) 0.3925(3) 0.2998(4) 0.0363(19) 1.000 Uani d
N(4) 0.2817(3) 0.3231(3) 0.1836(4) 0.041(2) 1.000 Uani d
N(5) 0.1304(4) 0.1420(6) 0.5388(6) 0.077(4) 1.000 Uani d
N(6) 0.3679(5) 0.0680(5) 0.4856(6) 0.077(4) 1.000 Uani d
C(1) 0.2371(4) 0.1545(4) 0.1987(5) 0.036(2) 1.000 Uani d
C(2) 0.2936(4) 0.1454(4) 0.2297(5) 0.046(3) 1.000 Uani d
C(3) 0.3317(4) 0.0973(5) 0.1960(6) 0.049(3) 1.000 Uani d
C(4) 0.3150(4) 0.0562(5) 0.1356(6) 0.052(3) 1.000 Uani d
C(5) 0.2584(4) 0.0626(4) 0.1079(5) 0.046(3) 1.000 Uani d
C(6) 0.2182(4) 0.1121(4) 0.1389(5) 0.039(3) 1.000 Uani d
C(7) 0.1547(4) 0.1197(4) 0.1086(5) 0.047(3) 1.000 Uani d
C(8) 0.1169(4) 0.0485(4) 0.2165(4) 0.042(3) 1.000 Uani d
C(9) 0.0709(3) 0.0365(4) 0.2790(5) 0.037(2) 1.000 Uani d
C(10) 0.0300(4) -0.0169(4) 0.2724(5) 0.052(3) 1.000 Uani d
C(11) -0.0102(4) -0.0294(5) 0.3288(6) 0.059(3) 1.000 Uani d
C(12) -0.0131(4) 0.0099(5) 0.3926(5) 0.048(3) 1.000 Uani d
C(13) 0.0275(4) 0.0621(4) 0.3998(5) 0.047(3) 1.000 Uani d
C(14) 0.0688(4) 0.0749(4) 0.3450(5) 0.035(2) 1.000 Uani d
C(15) 0.0478(4) 0.1126(4) 0.1312(5) 0.040(3) 1.000 Uani d
C(16) 0.0247(4) 0.1851(5) 0.1234(5) 0.049(3) 1.000 Uani d
C(17) 0.0111(4) 0.2918(4) 0.1882(5) 0.053(3) 1.000 Uani d
C(18) -0.0240(3) 0.1878(5) 0.2509(5) 0.053(3) 1.000 Uani d
C(19) 0.0989(4) 0.3218(5) 0.3334(5) 0.043(3) 1.000 Uani d
C(20) 0.0531(4) 0.2961(5) 0.3812(4) 0.045(3) 1.000 Uani d
C(21) 0.0169(4) 0.3397(6) 0.4196(5) 0.063(3) 1.000 Uani d
C(22) 0.0277(4) 0.4122(5) 0.4181(5) 0.057(3) 1.000 Uani d
C(23) 0.0749(4) 0.4360(5) 0.3748(5) 0.048(3) 1.000 Uani d
C(24) 0.1104(4) 0.3935(4) 0.3306(5) 0.038(2) 1.000 Uani d
C(25) 0.1599(4) 0.4217(4) 0.2842(5) 0.039(3) 1.000 Uani d
C(26) 0.2350(4) 0.3997(4) 0.3843(5) 0.044(3) 1.000 Uani d
C(27) 0.2928(4) 0.3689(4) 0.4087(5) 0.037(2) 1.000 Uani d
C(28) 0.3388(4) 0.4086(5) 0.4339(5) 0.055(3) 1.000 Uani d
C(29) 0.3905(5) 0.3789(6) 0.4614(6) 0.069(4) 1.000 Uani d
C(30) 0.3962(4) 0.3109(6) 0.4626(6) 0.060(3) 1.000 Uani d
C(31) 0.3505(4) 0.2685(5) 0.4361(5) 0.050(3) 1.000 Uani d
C(32) 0.2983(4) 0.2974(5) 0.4092(5) 0.045(3) 1.000 Uani d
C(33) 0.2646(4) 0.4300(4) 0.2540(5) 0.043(3) 1.000 Uani d
C(34) 0.2685(4) 0.3980(4) 0.1746(5) 0.042(3) 1.000 Uani d
C(35) 0.2752(4) 0.2919(5) 0.1059(5) 0.056(3) 1.000 Uani d
C(36) 0.3437(4) 0.3138(5) 0.2123(6) 0.056(3) 1.000 Uani d
H(1) 0.3713 0.0900 0.2152 0.052 1.000 Uiso c
H(2) 0.3597 0.2185 0.4370 0.072 1.000 Uiso c
H(3) 0.0796 0.4847 0.3759 0.060 1.000 Uiso c
H(4) -0.0438 -0.0001 0.4316 0.057 1.000 Uiso c
H(5) 0.2427 0.0336 0.0652 0.058 1.000 Uiso c
H(6) 0.4354 0.2921 0.4841 0.074 1.000 Uiso c
H(7) -0.0388 -0.0684 0.3230 0.062 1.000 Uiso c
H(8) 0.0441 0.2473 0.3846 0.057 1.000 Uiso c
H(9) 0.3066 0.1722 0.2741 0.055 1.000 Uiso c
H(10) 0.0304 -0.0472 0.2258 0.063 1.000 Uiso c
H(11) 0.3412 0.4586 0.4344 0.074 1.000 Uiso c
H(12) 0.0013 0.4430 0.4481 0.058 1.000 Uiso c
H(13) 0.3434 0.0241 0.1107 0.057 1.000 Uiso c
H(14) 0.0251 0.0892 0.4480 0.059 1.000 Uiso c
H(15) -0.0163 0.3248 0.4547 0.065 1.000 Uiso c
H(16) 0.4265 0.4080 0.4808 0.077 1.000 Uiso c
H(17) 0.2009 0.3778 0.4144 0.052 1.000 Uiso c
H(18) 0.2304 0.4480 0.3987 0.052 1.000 Uiso c
H(19) 0.3025 0.4288 0.2796 0.047 1.000 Uiso c
H(20) 0.2534 0.4782 0.2507 0.047 1.000 Uiso c
H(21) 0.1485 0.4152 0.2314 0.047 1.000 Uiso c
H(22) 0.1600 0.4706 0.2935 0.047 1.000 Uiso c
H(23) 0.1479 0.1642 0.0834 0.046 1.000 Uiso c
H(24) 0.1450 0.0863 0.0682 0.046 1.000 Uiso c
H(25) 0.2311 0.4040 0.1474 0.050 1.000 Uiso c
H(26) 0.2986 0.4207 0.1436 0.050 1.000 Uiso c
H(27) 0.0188 0.0858 0.1614 0.046 1.000 Uiso c
H(28) 0.0494 0.0902 0.0811 0.046 1.000 Uiso c
H(29) 0.0481 0.2095 0.0866 0.060 1.000 Uiso c
H(30) -0.0166 0.1846 0.1011 0.060 1.000 Uiso c
H(31) 0.1555 0.0504 0.2376 0.046 1.000 Uiso c
H(32) 0.1165 0.0109 0.1785 0.046 1.000 Uiso c
H(33) 0.0083 0.3002 0.1319 0.064 1.000 Uiso c
H(34) 0.0390 0.3190 0.2094 0.064 1.000 Uiso c
H(35) -0.0284 0.3015 0.2078 0.064 1.000 Uiso c
H(36) 0.3727 0.3094 0.1670 0.064 1.000 Uiso c
H(37) 0.3500 0.2741 0.2416 0.064 1.000 Uiso c
H(38) 0.3591 0.3524 0.2401 0.064 1.000 Uiso c
H(39) 0.2824 0.3245 0.0647 0.065 1.000 Uiso c
H(40) 0.2395 0.2700 0.0983 0.065 1.000 Uiso c
H(41) 0.3077 0.2568 0.0976 0.065 1.000 Uiso c
H(42) -0.0544 0.1691 0.2187 0.062 1.000 Uiso c
H(43) -0.0398 0.2223 0.2823 0.062 1.000 Uiso c
H(44) -0.0067 0.1528 0.2810 0.062 1.000 Uiso c

loop_
_atom_site_aniso_label
_atom_site_aniso_U_11
_atom_site_aniso_U_22
_atom_site_aniso_U_33
_atom_site_aniso_U_12
_atom_site_aniso_U_13
_atom_site_aniso_U_23
Cu(1) 0.0295(5) 0.0339(6) 0.0337(5) -0.0005(4) -0.0020(5) -0.0035(5)
Cu(2) 0.0293(5) 0.0324(5) 0.0304(5) -0.0016(4) 0.0012(5) -0.0028(5)
O(1) 0.030(3) 0.039(3) 0.048(3) -0.003(3) 0.000(3) -0.014(3)
O(2) 0.051(4) 0.044(4) 0.037(3) -0.014(3) -0.007(3) 0.005(3)
O(3) 0.033(3) 0.031(3) 0.046(3) -0.005(2) 0.010(3) -0.011(3)
O(4) 0.065(5) 0.055(4) 0.048(4) -0.006(3) -0.017(3) 0.005(3)
O(5) 0.166(9) 0.069(5) 0.074(5) 0.022(5) -0.055(6) 0.001(4)
O(6) 0.104(8) 0.098(7) 0.153(10) 0.016(6) -0.019(7) 0.025(7)
O(7) 0.089(7) 0.273(13) 0.041(5) 0.047(8) 0.005(5) 0.016(7)
O(8) 0.083(7) 0.182(11) 0.164(11) -0.017(7) 0.005(8) 0.014(9)
O(9) 0.080(6) 0.105(7) 0.174(10) -0.024(6) -0.045(7) 0.014(7)
O(10) 0.169(10) 0.080(7) 0.195(12) -0.021(6) 0.071(9) 0.059(7)
O(11) 0.067(5) 0.074(5) 0.086(6) -0.004(4) -0.004(4) 0.021(4)
N(1) 0.026(4) 0.038(4) 0.031(4) -0.007(3) -0.002(3) -0.006(3)
N(2) 0.038(4) 0.047(4) 0.037(4) -0.001(3) -0.008(3) 0.001(3)
N(3) 0.037(4) 0.038(4) 0.034(4) 0.004(3) 0.000(3) 0.001(3)
N(4) 0.042(4) 0.043(4) 0.038(4) 0.002(3) 0.012(4) -0.002(3)
N(5) 0.069(7) 0.115(9) 0.046(6) -0.021(7) -0.026(5) 0.030(7)
N(6) 0.095(9) 0.061(7) 0.074(8) 0.044(6) -0.036(7) -0.020(6)
C(1) 0.042(5) 0.025(4) 0.040(5) -0.007(4) 0.006(4) 0.001(4)
C(2) 0.040(5) 0.048(5) 0.050(5) -0.004(4) -0.008(5) 0.001(5)
C(3) 0.034(5) 0.045(6) 0.067(7) 0.007(4) 0.001(5) 0.003(5)
C(4) 0.032(5) 0.051(6) 0.072(7) 0.001(5) 0.023(5) 0.005(5)
C(5) 0.057(6) 0.035(5) 0.045(5) -0.002(4) 0.024(5) -0.005(4)
C(6) 0.040(5) 0.049(5) 0.029(5) -0.004(4) 0.001(4) 0.005(4)
C(7) 0.058(6) 0.043(5) 0.040(5) -0.011(5) 0.004(5) -0.003(4)
C(8) 0.056(6) 0.037(5) 0.034(5) 0.021(4) -0.014(5) -0.003(4)
C(9) 0.031(4) 0.035(5) 0.045(6) 0.007(4) -0.003(4) 0.021(4)
C(10) 0.064(6) 0.037(5) 0.056(6) 0.003(5) -0.012(6) -0.001(5)
C(11) 0.053(6) 0.060(6) 0.063(7) -0.029(5) 0.005(6) 0.021(6)
C(12) 0.047(6) 0.051(6) 0.047(6) -0.005(5) 0.011(5) 0.012(5)
C(13) 0.062(6) 0.050(6) 0.029(5) 0.005(5) 0.006(5) 0.008(4)
C(14) 0.035(5) 0.036(5) 0.035(5) 0.003(4) -0.011(4) -0.001(4)
C(15) 0.037(5) 0.042(5) 0.041(5) -0.002(4) -0.004(4) -0.012(4)
C(16) 0.041(5) 0.061(6) 0.046(5) -0.001(5) -0.014(4) -0.002(5)
C(17) 0.063(6) 0.031(5) 0.066(6) 0.018(5) -0.022(5) 0.002(5)
C(18) 0.023(4) 0.068(6) 0.068(7) 0.003(4) -0.001(5) -0.010(5)
C(19) 0.033(5) 0.065(6) 0.030(5) 0.010(4) -0.004(4) -0.002(4)
C(20) 0.031(5) 0.074(6) 0.030(4) -0.001(5) 0.009(4) -0.006(5)
C(21) 0.053(6) 0.108(9) 0.028(5) 0.003(6) 0.008(5) 0.010(6)
C(22) 0.057(7) 0.074(7) 0.041(6) 0.033(6) -0.018(5) -0.013(5)
C(23) 0.039(5) 0.063(6) 0.041(6) 0.008(5) -0.007(5) -0.011(5)
C(24) 0.032(5) 0.049(5) 0.032(5) 0.015(4) -0.008(4) -0.007(4)
C(25) 0.040(5) 0.039(5) 0.038(5) 0.006(4) -0.003(4) 0.007(4)
C(26) 0.061(6) 0.039(5) 0.032(5) 0.002(4) 0.003(5) -0.010(4)
C(27) 0.040(5) 0.045(5) 0.026(4) 0.007(4) -0.010(4) -0.011(4)
C(28) 0.049(6) 0.068(7) 0.047(6) -0.008(5) -0.007(5) -0.016(5)
C(29) 0.045(6) 0.112(10) 0.049(6) -0.006(7) -0.010(5) -0.017(7)
C(30) 0.045(6) 0.091(8) 0.045(6) 0.023(6) 0.004(5) -0.001(6)
C(31) 0.057(6) 0.064(6) 0.030(5) 0.025(5) 0.006(5) 0.004(5)
C(32) 0.041(5) 0.069(6) 0.025(4) 0.007(5) -0.001(4) 0.006(5)
C(33) 0.045(5) 0.047(5) 0.036(5) -0.006(4) 0.006(4) 0.003(4)
C(34) 0.033(5) 0.049(5) 0.043(5) -0.001(4) 0.006(4) 0.010(4)
C(35) 0.069(7) 0.050(6) 0.050(6) -0.004(5) 0.013(5) -0.004(5)
C(36) 0.032(5) 0.054(6) 0.082(7) 0.007(4) 0.009(5) 0.007(5)

loop_
_atom_type_symbol
_atom_type_oxidation_number
_atom_type_number_in_cell
_atom_type_scat_dispersion_real
_atom_type_scat_dispersion_imag
_atom_type_scat_source
C 0 288 0.002 0.002
;International Tables for Crystallography
(1992, Vol. C, Table 6.1.1.2)
;
H 0 384 0.000 0.000
;International Tables for Crystallography
(1992, Vol. C, Table 6.1.1.2)
;
N 0 48 0.004 0.003
;International Tables for Crystallography
(1992, Vol. C, Table 6.1.1.2)
;
O 0 88 0.008 0.006
;International Tables for Crystallography
(1992, Vol. C, Table 6.1.1.2)
;
Cu 0 16 0.263 1.266
;International Tables for Crystallography
(1992, Vol. C, Tables 4.2.6.8 and 6.1.1.1)
;

loop_
_geom_angle_atom_site_label_1
_geom_angle_atom_site_label_2
_geom_angle_atom_site_label_3
_geom_angle
_geom_angle_publ_flag
O1 CU1 O2 96.5(3) ?
O1 CU1 O3 75.8(3) ?
O1 CU1 N1 92.3(3) ?
O1 CU1 N2 156.1(3) ?
O2 CU1 O3 94.2(3) ?
O2 CU1 N1 89.1(3) ?
O2 CU1 N2 107.3(3) ?
O3 CU1 N1 167.9(3) ?
O3 CU1 N2 101.9(3) ?
N1 CU1 N2 88.2(3) ?
O1 CU2 O3 75.4(2) ?
O1 CU2 O4 93.4(3) ?
O1 CU2 N3 169.6(3) ?
O1 CU2 N4 101.7(3) ?
O3 CU2 O4 93.9(3) ?
O3 CU2 N3 94.3(3) ?
O3 CU2 N4 152.1(3) ?
O4 CU2 N3 88.5(3) ?
O4 CU2 N4 114.0(3) ?
N3 CU2 N4 86.8(3) ?
CU1 O1 CU2 102.8(3) ?
CU1 O1 C1 128.1(6) ?
CU2 O1 C1 128.8(6) ?
CU1 O2 C14 115.9(6) ?
CU1 O3 CU2 103.1(3) ?
CU1 O3 C19 130.5(6) ?
CU2 O3 C19 126.3(6) ?
CU2 O4 C32 117.0(6) ?
CU1 N1 C7 106.9(5) ?
CU1 N1 C8 113.6(5) ?
CU1 N1 C15 106.8(5) ?
CU1 N2 C16 98.7(6) ?
CU1 N2 C17 114.0(6) ?
CU1 N2 C18 116.2(6) ?
CU2 N3 C25 106.5(6) ?
CU2 N3 C26 114.6(6) ?
CU2 N3 C33 107.8(6) ?
CU2 N4 C34 100.9(6) ?
CU2 N4 C35 114.0(7) ?
CU2 N4 C36 114.4(6) ?
O5 N5 O6 119.5(13) ?
O5 N5 O7 119.7(16) ?
O8 N6 O9 114.2(17) ?
O8 N6 O10 124.0(18) ?
O1 C1 C2 121.3(9) ?
C1 C2 C3 118.9(10) ?
C1 C2 H9 120.6 no
C3 C2 H9 120.6 no
C2 C3 C4 123.1(10) ?
C2 C3 H1 121.4 no
C4 C3 H1 115.4 no
C4 C5 C6 121.3(10) ?
C4 C5 H5 122.5 no
C6 C5 H5 116.2 no
C5 C6 C7 121.8(9) ?
C5 C6 H23 129.0 no
C7 C6 H23 25.6 no
N1 C7 C6 113.5(8) ?
N1 C7 H23 106.5 no
N1 C7 H24 107.1 no
C6 C7 H23 112.4 no
C6 C7 H24 112.7 no
N1 C8 C9 114.5(8) ?
N1 C8 H31 107.2 no
N1 C8 H32 105.8 no
C9 C8 H31 111.0 no
C9 C8 H32 110.7 no
C8 C9 C10 120.5(10) ?
C8 C9 C14 122.3(9) ?
C9 C10 C11 121.0(11) ?
C9 C10 H10 120.4 no
C11 C10 H10 118.6 no
C10 C11 C12 121.3(10) ?
C10 C11 H7 119.5 no
C12 C11 H7 119.2 no
C11 C12 C13 117.9(10) ?
C11 C12 H4 118.8 no
C13 C12 H4 123.3 no
C12 C13 C14 121.9(10) ?
C12 C13 H14 116.0 no
C14 C13 H14 122.0 no
O2 C14 C9 115.8(9) ?
O2 C14 C13 123.5(9) ?
C9 C14 C13 120.5(10) ?
N1 C15 C16 110.0(7) ?
N1 C15 H27 110.7 no
N1 C15 H28 111.8 no
C16 C15 H27 108.7 no
C16 C15 H28 110.8 no
N2 C16 C15 109.4(8) ?
N2 C16 H29 112.9 no
N2 C16 H30 109.7 no
C15 C16 H29 109.9 no
C15 C16 H30 110.0 no
H29 C16 H30 104.9 no
N2 C17 H33 109.1 no
N2 C17 H34 112.2 no
N2 C17 H35 108.2 no
H33 C17 H34 110.1 no
H33 C17 H35 104.8 no
H34 C17 H35 112.1 no
N2 C18 H42 109.5 no
N2 C18 H43 108.2 no
N2 C18 H44 108.3 no
H42 C18 H43 110.2 no
H42 C18 H44 109.5 no
H43 C18 H44 111.0 no
O3 C19 C20 121.4(10) ?
O3 C19 C24 118.4(9) ?
C19 C20 C21 119.9(11) ?
C19 C20 H8 122.3 no
C21 C20 H8 117.6 no
C20 C21 C22 120.8(11) ?
C20 C21 H15 123.9 no
C22 C21 H15 115.1 no
C21 C22 C23 118.3(10) ?
C21 C22 H12 119.3 no
C23 C22 H12 122.3 no
C22 C23 C24 122.5(11) ?
C22 C23 H3 114.3 no
C24 C23 H3 123.1 no
C19 C24 C23 118.0(10) ?
C19 C24 C25 121.6(9) ?
C23 C24 C25 120.4(10) ?
N3 C25 H21 111.3 no
N3 C25 H22 110.6 no
C24 C25 H21 105.5 no
C24 C25 H22 106.4 no
N3 C26 C27 116.1(8) ?
N3 C26 H17 106.1 no
N3 C26 H18 108.1 no
C27 C26 H17 109.7 no
C27 C26 H18 114.1 no
H17 C26 H18 101.5 no
C26 C27 C28 121.2(10) ?
C26 C27 C32 118.8(9) ?
C28 C27 C32 120.0(10) ?
C27 C28 C29 120.3(11) ?
C27 C28 H11 127.9 no
C29 C28 H11 111.8 no
C28 C29 C30 120.3(12) ?
C28 C29 H16 121.9 no
C30 C29 H16 117.8 no
C29 C30 C31 121.2(11) ?
C29 C30 H6 116.5 no
C31 C30 H6 122.3 no
C30 C31 C32 119.2(11) ?
C30 C31 H2 115.2 no
C32 C31 H2 125.6 no
O4 C32 C27 117.5(9) ?
O4 C32 C31 123.3(11) ?
C27 C32 C31 119.0(11) ?
N3 C33 C34 108.5(8) ?
N3 C33 H19 110.6 no
N3 C33 H20 109.3 no
C34 C33 H19 111.1 no
C34 C33 H20 111.2 no
N4 C34 C33 108.8(8) ?
N4 C34 H25 109.9 no
N4 C34 H26 111.5 no
C33 C34 H25 110.0 no
C33 C34 H26 110.5 no
H25 C34 H26 106.2 no
N4 C35 H39 112.1 no
N4 C35 H40 114.2 no
N4 C35 H41 109.8 no
H39 C35 H40 110.4 no
H39 C35 H41 102.8 no
H40 C35 H41 106.8 no
N4 C36 H36 110.5 no
N4 C36 H37 114.9 no
N4 C36 H38 113.8 no
H36 C36 H37 104.4 no
H36 C36 H38 102.8 no
H37 C36 H38 109.3 no

loop_
_geom_bond_atom_site_label_1
_geom_bond_atom_site_label_2
_geom_bond_distance
_geom_bond_publ_flag
CU1 CU2 3.0629(18) ?
CU1 O1 1.975(6) ?
CU1 O2 2.371(7) ?
CU1 O3 1.931(6) ?
CU1 N1 2.009(7) ?
CU1 N2 2.088(8) ?
CU2 O1 1.943(6) ?
CU2 O3 1.980(6) ?
CU2 O4 2.294(7) ?
CU2 N3 2.032(8) ?
CU2 N4 2.053(8) ?
O1 C1 1.361(11) ?
O2 C14 1.386(11) ?
O3 C19 1.341(11) ?
O4 C32 1.364(12) ?
O5 N5 1.198(12) ?
O6 N5 1.235(15) ?
O7 N5 1.205(14) ?
O8 N6 1.199(15) ?
O9 N6 1.222(14) ?
O10 N6 1.185(15) ?
N1 C7 1.507(12) ?
N1 C8 1.509(12) ?
N1 C15 1.507(11) ?
N2 C16 1.502(13) ?
N2 C17 1.485(12) ?
N2 C18 1.495(12) ?
N3 C25 1.472(11) ?
N3 C26 1.512(12) ?
N3 C33 1.488(12) ?
N4 C34 1.506(12) ?
N4 C35 1.484(13) ?
N4 C36 1.489(13) ?
C1 C2 1.389(13) ?
C1 C6 1.393(13) ?
C2 C3 1.401(14) ?
C2 H9 0.98 no
C3 C4 1.371(15) ?
C3 H1 0.96 no
C4 C5 1.361(14) ?
C4 H13 1.00 no
C5 C6 1.430(13) ?
C5 H5 1.00 no
C6 C7 1.526(13) ?
C7 H23 0.99 no
C7 H24 0.98 no
C8 C9 1.512(14) ?
C8 H31 0.94 no
C8 H32 0.99 no
C9 C10 1.397(14) ?
C9 C14 1.370(13) ?
C10 C11 1.353(15) ?
C10 H10 1.00 no
C11 C12 1.347(14) ?
C11 H7 1.00 no
C12 C13 1.377(14) ?
C12 H4 0.98 no
C13 C14 1.350(13) ?
C13 H14 0.99 no
C15 C16 1.521(14) ?
C15 H27 0.99 no
C15 H28 0.97 no
C16 H29 0.95 no
C16 H30 1.00 no
C17 H33 0.99 no
C17 H34 0.90 no
C17 H35 0.97 no
C18 H42 0.95 no
C18 H43 0.94 no
C18 H44 0.95 no
C19 C20 1.411(13) ??
C19 C24 1.431(14) ?
C20 C21 1.354(14) ?
C20 H8 0.98 no
C21 C22 1.443(16) ?
C21 H15 1.01 no
C22 C23 1.378(15) ?
C22 H12 0.99 no
C23 C24 1.385(13) ?
C23 H3 0.96 no
C24 C25 1.478(13) ?
C25 H21 0.96 no
C25 H22 0.97 no
C26 C27 1.492(13) ?
C26 H17 1.02 no
C26 H18 0.98 no
C27 C28 1.365(13) ?
C27 C32 1.410(14) ?
C28 C29 1.382(15) ?
C28 H11 0.98 no
C29 C30 1.339(16) ?
C29 H16 1.05 no
C30 C31 1.398(16) ?
C30 H6 1.02 no
C31 C32 1.382(14) ?
C31 H2 1.00 no
C33 C34 1.513(14) ?
C33 H19 0.96 no
C33 H20 0.98 no
C34 H25 0.97 no
C34 H26 0.97 no
C35 H39 0.97 no
C35 H40 0.92 no
C35 H41 1.01 no
C36 H36 1.02 no
C36 H37 0.94 no
C36 H38 0.96 no

loop_
_cod_changelog_entry_id
_cod_changelog_entry_author
_cod_changelog_entry_date
_cod_changelog_entry_text
1 'Vaitkus, Antanas' 2022-05-06T23:00:00+03:00 'Updated bibliographic information.'
